data_4121538
loop_
_publ_author_name
'Zhang, Peng'
'Zhang, Li'
'Wang, Chao'
'Xue, Shufang'
'Lin, Shuang-Yan'
'Tang, Jinkui'

_publ_section_title
;
 Equatorially coordinated lanthanide single ion magnets.
;
_journal_issue 12
_journal_name_full 'Journal of the American Chemical Society'
_journal_page_first 4484
_journal_page_last 4487
_journal_paper_doi 10.1021/ja500793x
_journal_volume 136
_journal_year 2014
_chemical_formula_sum 'C44 H70 Dy N3 O2'
_chemical_formula_weight 835.53
_chemical_name_systematic
; 
 ? 
;
_space_group_IT_number 4
_symmetry_cell_setting monoclinic
_symmetry_space_group_name_Hall 'P 2yb'
_symmetry_space_group_name_H-M 'P 1 21 1'
_atom_sites_solution_hydrogens geom
_atom_sites_solution_primary direct
_atom_sites_solution_secondary difmap
_audit_creation_method SHELXL-97
_cell_angle_alpha 90.00
_cell_angle_beta 111.7950(10)
_cell_angle_gamma 90.00
_cell_formula_units_Z 2
_cell_length_a 9.7952(5)
_cell_length_b 19.2316(11)
_cell_length_c 12.7047(7)
_cell_measurement_reflns_used 7962
_cell_measurement_temperature 186(2)
_cell_measurement_theta_max 25.73
_cell_measurement_theta_min 2.48
_cell_volume 2222.2(2)
_computing_cell_refinement 'Bruker SMART'
_computing_data_collection 'Bruker SMART'
_computing_data_reduction 'Bruker SAINT'
_computing_molecular_graphics 'Bruker SHELXTL'
_computing_publication_material 'Bruker SHELXTL'
_computing_structure_refinement 'SHELXL-97 (Sheldrick, 1997)'
_computing_structure_solution 'SHELXS-97 (Sheldrick, 1990)'
_diffrn_ambient_temperature 186(2)
_diffrn_measured_fraction_theta_full 0.994
_diffrn_measured_fraction_theta_max 0.994
_diffrn_measurement_device_type 'CCD area detector'
_diffrn_radiation_monochromator graphite
_diffrn_radiation_source 'fine-focus sealed tube'
_diffrn_radiation_type MoK\a
_diffrn_radiation_wavelength 0.71073
_diffrn_reflns_av_R_equivalents 0.0294
_diffrn_reflns_av_sigmaI/netI 0.0575
_diffrn_reflns_limit_h_max 12
_diffrn_reflns_limit_h_min -11
_diffrn_reflns_limit_k_max 19
_diffrn_reflns_limit_k_min -23
_diffrn_reflns_limit_l_max 15
_diffrn_reflns_limit_l_min -14
_diffrn_reflns_number 14224
_diffrn_reflns_theta_full 26.04
_diffrn_reflns_theta_max 26.04
_diffrn_reflns_theta_min 1.73
_exptl_absorpt_coefficient_mu 1.717
_exptl_crystal_colour light-green
_exptl_crystal_density_diffrn 1.249
_exptl_crystal_density_method 'not measured'
_exptl_crystal_description block
_exptl_crystal_F_000 874
_refine_diff_density_max 1.371
_refine_diff_density_min -0.326
_refine_diff_density_rms 0.083
_refine_ls_abs_structure_details 'Flack H D (1983), Acta Cryst. A39, 876-881'
_refine_ls_abs_structure_Flack 0.000(13)
_refine_ls_extinction_method none
_refine_ls_goodness_of_fit_ref 1.027
_refine_ls_hydrogen_treatment constr
_refine_ls_matrix_type full
_refine_ls_number_parameters 485
_refine_ls_number_reflns 7651
_refine_ls_number_restraints 57
_refine_ls_restrained_S_all 1.043
_refine_ls_R_factor_all 0.0464
_refine_ls_R_factor_gt 0.0396
_refine_ls_shift/su_max 0.019
_refine_ls_shift/su_mean 0.001
_refine_ls_structure_factor_coef Fsqd
_refine_ls_weighting_details 'calc w=1/[\s^2^(Fo^2^)+(0.0421P)^2^+0.0000P] where P=(Fo^2^+2Fc^2^)/3'
_refine_ls_weighting_scheme calc
_refine_ls_wR_factor_gt 0.0853
_refine_ls_wR_factor_ref 0.0892
_reflns_number_gt 6828
_reflns_number_total 7651
_reflns_threshold_expression >2sigma(I)
_cod_data_source_file ja500793x_si_002.cif
_cod_data_source_block 2a_Dy
_cod_depositor_comments
;
The following automatic conversions were performed:

'_symmetry_cell_setting' value 'Monoclinic' changed to 'monoclinic'
according to
/usr/data/users/saulius/crontab/automatic-downloads/current/ACS/lib/dictionaries/cif_core.dic
dictionary named 'cif_core.dic' version 2.4.2 from 2011-04-26.

Automatic conversion script
Id: cif_fix_values 2281 2013-09-26 08:29:07Z andrius 
;
_cod_original_sg_symbol_H-M P2(1)
_cod_database_code 4121538

loop_
_symmetry_equiv_pos_as_xyz
'x, y, z'
'-x, y+1/2, -z'

loop_
_atom_site_label
_atom_site_type_symbol
_atom_site_fract_x
_atom_site_fract_y
_atom_site_fract_z
_atom_site_U_iso_or_equiv
_atom_site_adp_type
_atom_site_occupancy
_atom_site_symmetry_multiplicity
_atom_site_calc_flag
_atom_site_refinement_flags
_atom_site_disorder_assembly
_atom_site_disorder_group
C1 C 0.9011(4) 0.5862(2) 1.0023(3) 0.0449(11) Uani 1 1 d . . .
C2 C 1.0080(4) 0.5775(3) 1.1110(4) 0.0572(13) Uani 1 1 d U A .
C3 C 1.1175(5) 0.6279(3) 1.1548(4) 0.0707(16) Uani 1 1 d . . .
H3 H 1.1896 0.6216 1.2265 0.085 Uiso 1 1 calc R . .
C4 C 1.1207(5) 0.6864(3) 1.0945(4) 0.0741(16) Uani 1 1 d . . .
H4 H 1.1942 0.7194 1.1248 0.089 Uiso 1 1 calc R . .
C5 C 1.0171(5) 0.6955(3) 0.9917(5) 0.0717(16) Uani 1 1 d . . .
H5 H 1.0194 0.7359 0.9522 0.086 Uiso 1 1 calc R . .
C6 C 0.9052(4) 0.6472(3) 0.9406(4) 0.0521(12) Uani 1 1 d . . .
C7 C 0.8466(6) 0.6305(3) 0.7372(4) 0.0797(19) Uani 1 1 d . . .
H7A H 0.7757 0.6388 0.6624 0.120 Uiso 1 1 calc R . .
H7B H 0.8621 0.5814 0.7490 0.120 Uiso 1 1 calc R . .
H7C H 0.9378 0.6527 0.7452 0.120 Uiso 1 1 calc R . .
C8 C 0.7920(5) 0.6591(3) 0.8215(4) 0.0602(14) Uani 1 1 d . . .
H8 H 0.7035 0.6329 0.8153 0.072 Uiso 1 1 calc R . .
C9 C 0.7462(6) 0.7344(3) 0.7925(5) 0.090(2) Uani 1 1 d . . .
H9A H 0.8275 0.7603 0.7877 0.134 Uiso 1 1 calc R . .
H9B H 0.7172 0.7541 0.8504 0.134 Uiso 1 1 calc R . .
H9C H 0.6651 0.7364 0.7210 0.134 Uiso 1 1 calc R . .
C10 C 1.0556(13) 0.5326(5) 1.3084(5) 0.124(4) Uani 0.594(6) 1 d PDU A 1
C10' C 0.9099(6) 0.5125(8) 1.2426(7) 0.078(4) Uani 0.406(6) 1 d PDU A 2
C11 C 1.0113(5) 0.5155(3) 1.1788(3) 0.0871(19) Uani 1 1 d DU . .
C12 C 1.0846(11) 0.4512(4) 1.1599(8) 0.117(4) Uani 0.594(6) 1 d PDU A 1
C12' C 1.1631(7) 0.4808(7) 1.2498(10) 0.101(5) Uani 0.406(6) 1 d PDU A 2
C13 C 0.4815(5) 0.5950(2) 0.5403(4) 0.0541(13) Uani 1 1 d . . .
C14 C 0.4022(5) 0.6575(3) 0.5248(4) 0.0557(13) Uani 1 1 d . . .
C15 C 0.3968(5) 0.7021(3) 0.4392(4) 0.0639(15) Uani 1 1 d . . .
H15 H 0.3452 0.7436 0.4308 0.077 Uiso 1 1 calc R . .
C16 C 0.4658(5) 0.6871(3) 0.3655(4) 0.0832(19) Uani 1 1 d . . .
H16 H 0.4605 0.7176 0.3074 0.100 Uiso 1 1 calc R . .
C17 C 0.5422(5) 0.6264(4) 0.3797(4) 0.080(2) Uani 1 1 d . . .
H17 H 0.5914 0.6165 0.3314 0.096 Uiso 1 1 calc R . .
C18 C 0.5492(5) 0.5786(3) 0.4642(4) 0.0693(17) Uani 1 1 d . . .
C19 C 0.7626(8) 0.5160(7) 0.4515(8) 0.196(4) Uani 1 1 d . . .
H19A H 0.8067 0.4709 0.4568 0.295 Uiso 1 1 calc R . .
H19B H 0.8316 0.5472 0.5035 0.295 Uiso 1 1 calc R . .
H19C H 0.7359 0.5333 0.3757 0.295 Uiso 1 1 calc R . .
C20 C 0.6289(7) 0.5105(5) 0.4802(5) 0.117(2) Uani 1 1 d . . .
H20 H 0.6599 0.4975 0.5603 0.141 Uiso 1 1 calc R . .
C21 C 0.5327(12) 0.4533(4) 0.4105(8) 0.187(5) Uani 1 1 d . . .
H21A H 0.4951 0.4665 0.3320 0.280 Uiso 1 1 calc R . .
H21B H 0.4523 0.4454 0.4349 0.280 Uiso 1 1 calc R . .
H21C H 0.5894 0.4114 0.4200 0.280 Uiso 1 1 calc R . .
C22 C 0.2992(8) 0.7555(5) 0.6113(7) 0.150(4) Uani 1 1 d . . .
H22A H 0.3927 0.7786 0.6354 0.226 Uiso 1 1 calc R . .
H22B H 0.2539 0.7640 0.6654 0.226 Uiso 1 1 calc R . .
H22C H 0.2370 0.7731 0.5385 0.226 Uiso 1 1 calc R . .
C23 C 0.3209(6) 0.6783(4) 0.6028(6) 0.096(2) Uani 1 1 d . . .
H23 H 0.3807 0.6619 0.6791 0.115 Uiso 1 1 calc R . .
C24 C 0.1732(7) 0.6367(5) 0.5638(6) 0.123(3) Uani 1 1 d . . .
H24A H 0.1112 0.6515 0.4891 0.184 Uiso 1 1 calc R . .
H24B H 0.1244 0.6453 0.6156 0.184 Uiso 1 1 calc R . .
H24C H 0.1932 0.5879 0.5628 0.184 Uiso 1 1 calc R . .
C25 C 0.3986(4) 0.3498(2) 0.7818(3) 0.0366(10) Uani 1 1 d . . .
C26 C 0.2923(4) 0.3091(2) 0.6980(4) 0.0451(11) Uani 1 1 d . . .
C27 C 0.2313(4) 0.2522(2) 0.7307(4) 0.0568(14) Uani 1 1 d . . .
H27 H 0.1620 0.2253 0.6756 0.068 Uiso 1 1 calc R . .
C28 C 0.2699(5) 0.2347(3) 0.8410(4) 0.0635(14) Uani 1 1 d . . .
H28 H 0.2276 0.1960 0.8607 0.076 Uiso 1 1 calc R . .
C29 C 0.3716(5) 0.2739(2) 0.9244(4) 0.0597(13) Uani 1 1 d . . .
H29 H 0.3963 0.2618 1.0001 0.072 Uiso 1 1 calc R . .
C30 C 0.4377(4) 0.3313(2) 0.8963(4) 0.0488(12) Uani 1 1 d . . .
C31 C 0.5324(6) 0.3757(4) 1.1025(4) 0.092(2) Uani 1 1 d . . .
H31A H 0.4341 0.3905 1.0899 0.138 Uiso 1 1 calc R . .
H31B H 0.6013 0.4078 1.1524 0.138 Uiso 1 1 calc R . .
H31C H 0.5485 0.3302 1.1361 0.138 Uiso 1 1 calc R . .
C32 C 0.5540(5) 0.3732(2) 0.9885(3) 0.0535(13) Uani 1 1 d . . .
H32 H 0.5487 0.4211 0.9611 0.064 Uiso 1 1 calc R . .
C33 C 0.7071(5) 0.3463(3) 1.0077(5) 0.083(2) Uani 1 1 d . . .
H33A H 0.7172 0.2997 1.0369 0.125 Uiso 1 1 calc R . .
H33B H 0.7789 0.3757 1.0612 0.125 Uiso 1 1 calc R . .
H33C H 0.7220 0.3464 0.9372 0.125 Uiso 1 1 calc R . .
C34 C 0.1486(6) 0.3940(3) 0.5487(5) 0.083(2) Uani 1 1 d . . .
H34A H 0.0544 0.3820 0.5505 0.124 Uiso 1 1 calc R . .
H34B H 0.1362 0.4113 0.4747 0.124 Uiso 1 1 calc R . .
H34C H 0.1933 0.4293 0.6042 0.124 Uiso 1 1 calc R . .
C35 C 0.2456(5) 0.3306(2) 0.5745(4) 0.0509(13) Uani 1 1 d . . .
H35 H 0.3349 0.3430 0.5613 0.061 Uiso 1 1 calc R . .
C36 C 0.1676(7) 0.2721(3) 0.4896(5) 0.089(2) Uani 1 1 d . . .
H36A H 0.0637 0.2743 0.4726 0.133 Uiso 1 1 calc R . .
H36B H 0.2046 0.2278 0.5225 0.133 Uiso 1 1 calc R . .
H36C H 0.1863 0.2781 0.4211 0.133 Uiso 1 1 calc R . .
C37 C 0.7648(5) 0.3635(3) 0.7051(4) 0.0646(16) Uani 1 1 d . . .
H37A H 0.7124 0.3702 0.6244 0.078 Uiso 1 1 calc R . .
H37B H 0.7054 0.3345 0.7338 0.078 Uiso 1 1 calc R . .
C38 C 0.9106(4) 0.3301(3) 0.7270(4) 0.0642(15) Uani 1 1 d . . .
H38A H 0.9377 0.3339 0.6611 0.077 Uiso 1 1 calc R . .
H38B H 0.9084 0.2813 0.7458 0.077 Uiso 1 1 calc R . .
C39 C 1.0176(5) 0.3700(3) 0.8266(5) 0.0726(17) Uani 1 1 d . . .
H39A H 1.0212 0.3510 0.8983 0.087 Uiso 1 1 calc R . .
H39B H 1.1158 0.3700 0.8249 0.087 Uiso 1 1 calc R . .
C40 C 0.9523(4) 0.4408(3) 0.8071(5) 0.0672(16) Uani 1 1 d . . .
H40A H 0.9835 0.4669 0.8773 0.081 Uiso 1 1 calc R . .
H40B H 0.9816 0.4659 0.7526 0.081 Uiso 1 1 calc R . .
C41 C 0.3032(4) 0.5314(3) 0.8618(4) 0.0665(16) Uani 1 1 d . . .
H41A H 0.2322 0.5531 0.7948 0.080 Uiso 1 1 calc R . .
H41B H 0.2931 0.4814 0.8533 0.080 Uiso 1 1 calc R . .
C42 C 0.2787(6) 0.5535(4) 0.9617(6) 0.112(2) Uani 1 1 d U . .
H42A H 0.2739 0.5138 1.0073 0.135 Uiso 1 1 calc R . .
H42B H 0.1877 0.5796 0.9414 0.135 Uiso 1 1 calc R . .
C43 C 0.4077(7) 0.5985(5) 1.0248(6) 0.136(3) Uani 1 1 d U . .
H43A H 0.3743 0.6437 1.0391 0.163 Uiso 1 1 calc R . .
H43B H 0.4650 0.5774 1.0971 0.163 Uiso 1 1 calc R . .
C44 C 0.4930(6) 0.6056(4) 0.9596(5) 0.1000(19) Uani 1 1 d . . .
H44A H 0.5964 0.6011 1.0068 0.120 Uiso 1 1 calc R . .
H44B H 0.4775 0.6510 0.9238 0.120 Uiso 1 1 calc R . .
Dy1 Dy 0.609364(15) 0.500417(19) 0.792762(11) 0.03953(4) Uani 1 1 d . . .
N1 N 0.7930(4) 0.53679(19) 0.9514(3) 0.0504(10) Uani 1 1 d D . .
N2 N 0.4907(5) 0.5508(2) 0.6304(4) 0.0805(15) Uani 1 1 d U . .
H2 H 0.4027 0.5351 0.6117 0.097 Uiso 1 1 calc R . .
N3 N 0.4659(3) 0.40749(19) 0.7548(3) 0.0447(9) Uani 1 1 d . . .
H3A H 0.4327 0.4061 0.6820 0.054 Uiso 1 1 calc R . .
O1 O 0.7940(3) 0.42994(16) 0.7632(3) 0.0521(9) Uani 1 1 d . . .
O2 O 0.4507(3) 0.55241(17) 0.8758(2) 0.0572(9) Uani 1 1 d . . .
H1 H 0.799(3) 0.4990(6) 0.9889(14) 0.031(8) Uiso 1 1 d D . .

loop_
_atom_site_aniso_label
_atom_site_aniso_U_11
_atom_site_aniso_U_22
_atom_site_aniso_U_33
_atom_site_aniso_U_23
_atom_site_aniso_U_13
_atom_site_aniso_U_12
C1 0.0340(17) 0.061(3) 0.0419(19) -0.0186(19) 0.0169(15) -0.0062(18)
C2 0.050(2) 0.077(3) 0.045(2) -0.006(2) 0.0172(18) -0.010(2)
C3 0.055(2) 0.102(4) 0.053(2) -0.023(3) 0.017(2) -0.025(3)
C4 0.059(2) 0.092(4) 0.068(3) -0.038(3) 0.021(2) -0.035(3)
C5 0.065(3) 0.062(3) 0.088(3) -0.021(3) 0.028(2) -0.023(2)
C6 0.048(2) 0.052(3) 0.060(2) -0.008(2) 0.0234(18) -0.006(2)
C7 0.075(3) 0.082(4) 0.066(3) 0.001(3) 0.006(3) 0.015(3)
C8 0.052(2) 0.056(3) 0.070(3) 0.001(2) 0.020(2) -0.014(2)
C9 0.087(3) 0.078(4) 0.108(4) 0.005(3) 0.041(3) 0.016(3)
C10 0.148(6) 0.127(7) 0.090(5) 0.003(5) 0.038(5) -0.014(6)
C10' 0.071(5) 0.087(7) 0.075(5) 0.014(5) 0.025(4) -0.011(5)
C11 0.084(3) 0.105(5) 0.049(2) 0.009(3) -0.001(2) -0.009(3)
C12 0.138(6) 0.100(7) 0.109(6) 0.009(5) 0.042(5) -0.010(5)
C12' 0.092(6) 0.106(8) 0.098(7) 0.010(6) 0.027(5) 0.008(6)
C13 0.052(2) 0.050(3) 0.043(2) 0.012(2) -0.0022(19) -0.006(2)
C14 0.052(2) 0.059(3) 0.051(2) 0.007(2) 0.013(2) -0.006(2)
C15 0.049(2) 0.052(3) 0.076(3) 0.018(2) 0.005(2) 0.000(2)
C16 0.059(3) 0.115(5) 0.057(3) 0.042(3) 0.000(2) -0.017(3)
C17 0.053(3) 0.133(6) 0.049(3) -0.011(3) 0.013(2) -0.008(3)
C18 0.060(3) 0.077(4) 0.056(3) -0.010(3) 0.004(2) 0.016(3)
C19 0.154(5) 0.248(11) 0.191(7) -0.029(8) 0.068(5) 0.105(7)
C20 0.121(4) 0.110(5) 0.094(4) -0.033(5) 0.008(3) 0.045(5)
C21 0.233(10) 0.091(6) 0.151(8) -0.052(6) -0.027(7) 0.036(7)
C22 0.106(5) 0.161(7) 0.174(7) -0.081(6) 0.039(5) 0.018(5)
C23 0.069(3) 0.125(6) 0.083(4) 0.003(4) 0.015(3) 0.009(4)
C24 0.083(4) 0.186(9) 0.111(4) 0.041(5) 0.050(3) 0.011(5)
C25 0.0328(16) 0.034(2) 0.0457(19) -0.0021(16) 0.0180(14) 0.0021(16)
C26 0.0408(18) 0.041(2) 0.058(2) 0.0013(19) 0.0239(17) 0.0000(18)
C27 0.044(2) 0.037(2) 0.088(3) -0.005(2) 0.022(2) -0.0065(19)
C28 0.061(2) 0.046(3) 0.085(3) 0.016(2) 0.029(2) -0.008(2)
C29 0.062(2) 0.048(3) 0.072(3) 0.026(2) 0.029(2) 0.014(2)
C30 0.053(2) 0.039(2) 0.055(2) 0.002(2) 0.0207(18) 0.0059(19)
C31 0.111(4) 0.105(5) 0.056(3) -0.003(3) 0.025(3) -0.004(4)
C32 0.073(3) 0.041(3) 0.043(2) 0.0104(19) 0.017(2) 0.001(2)
C33 0.068(3) 0.080(4) 0.089(4) -0.002(3) 0.014(3) 0.000(3)
C34 0.078(3) 0.088(4) 0.072(3) 0.026(3) 0.016(3) 0.010(3)
C35 0.050(2) 0.051(3) 0.052(2) -0.016(2) 0.0202(19) -0.014(2)
C36 0.109(4) 0.085(4) 0.063(3) -0.013(3) 0.020(3) -0.026(4)
C37 0.064(3) 0.054(3) 0.064(3) -0.012(2) 0.011(2) 0.001(3)
C38 0.060(2) 0.060(3) 0.082(3) -0.020(2) 0.037(2) 0.000(2)
C39 0.048(2) 0.073(4) 0.094(4) -0.007(3) 0.023(2) 0.010(2)
C40 0.041(2) 0.060(3) 0.093(4) -0.005(3) 0.016(2) -0.003(2)
C41 0.041(2) 0.081(4) 0.076(3) -0.012(3) 0.020(2) -0.002(2)
C42 0.085(3) 0.152(5) 0.117(4) -0.048(4) 0.058(3) -0.024(4)
C43 0.119(4) 0.172(6) 0.134(4) -0.067(4) 0.067(3) -0.039(4)
C44 0.095(3) 0.109(4) 0.121(4) -0.079(3) 0.069(3) -0.045(3)
Dy1 0.03980(7) 0.03968(8) 0.03684(7) -0.00136(13) 0.01160(5) -0.00890(12)
N1 0.0520(18) 0.049(2) 0.0477(18) 0.0070(16) 0.0153(15) -0.0155(16)
N2 0.071(2) 0.071(3) 0.072(2) 0.033(2) -0.005(2) -0.022(2)
N3 0.0473(16) 0.048(2) 0.0396(16) 0.0006(15) 0.0171(14) -0.0101(16)
O1 0.0394(14) 0.0459(18) 0.0623(17) -0.0092(14) 0.0088(13) -0.0005(13)
O2 0.0588(15) 0.0570(19) 0.0621(16) -0.0203(14) 0.0301(13) -0.0167(15)

loop_
_atom_type_symbol
_atom_type_description
_atom_type_scat_dispersion_real
_atom_type_scat_dispersion_imag
_atom_type_scat_source
C C 0.0033 0.0016 'International Tables Vol C Tables 4.2.6.8 and 6.1.1.4'
H H 0.0000 0.0000 'International Tables Vol C Tables 4.2.6.8 and 6.1.1.4'
N N 0.0061 0.0033 'International Tables Vol C Tables 4.2.6.8 and 6.1.1.4'
O O 0.0106 0.0060 'International Tables Vol C Tables 4.2.6.8 and 6.1.1.4'
Dy Dy -0.1892 4.4098 'International Tables Vol C Tables 4.2.6.8 and 6.1.1.4'

loop_
_geom_angle_atom_site_label_1
_geom_angle_atom_site_label_2
_geom_angle_atom_site_label_3
_geom_angle
N1 C1 C2 122.6(4)
N1 C1 C6 118.7(3)
C2 C1 C6 118.7(4)
C3 C2 C1 119.4(5)
C3 C2 C11 118.9(4)
C1 C2 C11 121.6(4)
C4 C3 C2 121.4(4)
C5 C4 C3 119.3(5)
C4 C5 C6 123.1(5)
C5 C6 C1 118.1(4)
C5 C6 C8 121.1(4)
C1 C6 C8 120.8(4)
C7 C8 C9 109.5(5)
C7 C8 C6 109.8(4)
C9 C8 C6 115.1(4)
C2 C11 C12 119.1(6)
C2 C11 C10' 118.4(7)
C12 C11 C10' 120.6(8)
C2 C11 C12' 119.5(6)
C12 C11 C12' 48.1(6)
C10' C11 C12' 110.4(6)
C2 C11 C10 112.6(5)
C12 C11 C10 112.2(5)
C10' C11 C10 54.7(6)
C12' C11 C10 69.7(6)
C18 C13 N2 121.6(5)
C18 C13 C14 118.4(4)
N2 C13 C14 120.0(5)
C15 C14 C13 120.3(5)
C15 C14 C23 118.2(5)
C13 C14 C23 121.5(5)
C14 C15 C16 121.7(5)
C17 C16 C15 118.4(5)
C16 C17 C18 122.3(5)
C17 C18 C13 118.8(5)
C17 C18 C20 123.7(6)
C13 C18 C20 117.4(5)
C19 C20 C18 111.5(8)
C19 C20 C21 108.8(8)
C18 C20 C21 112.2(5)
C22 C23 C14 115.0(7)
C22 C23 C24 112.7(6)
C14 C23 C24 107.7(6)
N3 C25 C30 118.8(3)
N3 C25 C26 122.4(3)
C30 C25 C26 118.7(4)
C27 C26 C25 119.3(4)
C27 C26 C35 121.9(4)
C25 C26 C35 118.8(4)
C28 C27 C26 121.5(4)
C27 C28 C29 120.4(5)
C28 C29 C30 120.6(5)
C29 C30 C25 119.4(4)
C29 C30 C32 120.5(4)
C25 C30 C32 120.1(4)
C33 C32 C30 110.8(4)
C33 C32 C31 109.4(4)
C30 C32 C31 114.5(4)
C34 C35 C26 111.7(4)
C34 C35 C36 109.2(4)
C26 C35 C36 113.7(4)
O1 C37 C38 106.9(4)
C37 C38 C39 104.7(4)
C40 C39 C38 101.7(4)
O1 C40 C39 105.3(4)
C42 C41 O2 107.1(4)
C41 C42 C43 105.0(5)
C44 C43 C42 108.3(6)
C43 C44 O2 107.6(6)
N2 Dy1 N3 94.62(14)
N2 Dy1 N1 132.40(15)
N3 Dy1 N1 132.51(12)
N2 Dy1 O2 91.51(16)
N3 Dy1 O2 88.26(12)
N1 Dy1 O2 84.81(12)
N2 Dy1 O1 105.69(16)
N3 Dy1 O1 87.94(11)
N1 Dy1 O1 85.29(12)
O2 Dy1 O1 162.63(10)
C1 N1 Dy1 147.6(3)
C13 N2 Dy1 153.1(3)
C25 N3 Dy1 155.1(3)
C37 O1 C40 107.6(4)
C37 O1 Dy1 124.1(3)
C40 O1 Dy1 128.1(3)
C44 O2 C41 107.1(4)
C44 O2 Dy1 124.9(3)
C41 O2 Dy1 127.6(3)

loop_
_geom_bond_atom_site_label_1
_geom_bond_atom_site_label_2
_geom_bond_distance
C1 N1 1.391(5)
C1 C2 1.399(5)
C1 C6 1.420(6)
C2 C3 1.399(7)
C2 C11 1.464(7)
C3 C4 1.368(8)
C4 C5 1.335(7)
C5 C6 1.398(6)
C6 C8 1.525(6)
C7 C8 1.471(8)
C8 C9 1.520(8)
C10 C11 1.573(6)
C10' C11 1.498(7)
C11 C12 1.495(7)
C11 C12' 1.573(7)
C13 C18 1.398(7)
C13 N2 1.401(6)
C13 C14 1.404(7)
C14 C15 1.370(7)
C14 C23 1.536(9)
C15 C16 1.373(8)
C16 C17 1.362(9)
C17 C18 1.396(8)
C18 C20 1.498(9)
C19 C20 1.489(11)
C20 C21 1.505(11)
C22 C23 1.511(11)
C23 C24 1.564(10)
C25 N3 1.397(5)
C25 C30 1.405(6)
C25 C26 1.417(5)
C26 C27 1.383(6)
C26 C35 1.520(6)
C27 C28 1.351(7)
C28 C29 1.377(6)
C29 C30 1.393(6)
C30 C32 1.525(6)
C31 C32 1.539(7)
C32 C33 1.518(7)
C34 C35 1.505(7)
C35 C36 1.549(7)
C37 O1 1.450(6)
C37 C38 1.495(7)
C38 C39 1.518(7)
C39 C40 1.485(7)
C40 O1 1.456(5)
C41 C42 1.441(8)
C41 O2 1.446(5)
C42 C43 1.495(9)
C43 C44 1.385(9)
C44 O2 1.423(6)
Dy1 N2 2.183(4)
Dy1 N3 2.213(3)
Dy1 N1 2.257(3)
Dy1 O2 2.398(3)
Dy1 O1 2.398(3)
